data_7249223
loop_
_publ_author_name
'Huang, Tao'
'Liu, Can'
'Yuan, Pan-Feng'
'Wang, Tao'
'Yang, Biao'
'Ma, Yao'
'Liu, Qiang'

_publ_section_title
;
 Radical cascade synthesis of \g-amino acids or \g-lactams via
 carboxyl-mediated intramolecular C--H amination
;
_journal_issue 18
_journal_name_full 'Green Chemistry'
_journal_page_first 9859
_journal_page_last 9868
_journal_paper_doi 10.1039/D4GC03057E
_journal_volume 26
_journal_year 2024
_chemical_formula_moiety 'C13 H12 F3 N O'
_chemical_formula_sum 'C13 H12 F3 N O'
_chemical_formula_weight 255.24
_space_group_crystal_system monoclinic
_space_group_IT_number 14
_space_group_name_Hall '-P 2yn'
_space_group_name_H-M_alt 'P 1 21/n 1'
_atom_sites_solution_hydrogens geom
_atom_sites_solution_primary dual
_audit_creation_date 2024-03-01
_audit_creation_method
;
Olex2 1.3
(compiled 2020.11.12 svn.r5f609507 for OlexSys, GUI svn.r6408)
;
_audit_update_record
;
2024-03-01 deposited with the CCDC.	2024-08-13 downloaded from the CCDC.
;
_cell_angle_alpha 90
_cell_angle_beta 115.445(6)
_cell_angle_gamma 90
_cell_formula_units_Z 4
_cell_length_a 10.6674(5)
_cell_length_b 10.0950(4)
_cell_length_c 11.8549(6)
_cell_measurement_reflns_used 7146
_cell_measurement_temperature 150.00(10)
_cell_measurement_theta_max 30.7730
_cell_measurement_theta_min 2.7620
_cell_volume 1152.79(11)
_computing_cell_refinement 'CrysAlisPro 1.171.42.93a (Rigaku OD, 2023)'
_computing_data_collection 'CrysAlisPro 1.171.42.93a (Rigaku OD, 2023)'
_computing_data_reduction 'CrysAlisPro 1.171.42.93a (Rigaku OD, 2023)'
_computing_molecular_graphics 'Olex2 1.3 (Dolomanov et al., 2009)'
_computing_publication_material 'Olex2 1.3 (Dolomanov et al., 2009)'
_computing_structure_refinement 'SHELXL 2018/1 (Sheldrick, 2015)'
_computing_structure_solution 'SHELXT 2018/2 (Sheldrick, 2018)'
_diffrn_ambient_environment N~2~
_diffrn_ambient_temperature 150.00(10)
_diffrn_detector 'Hybrid Pixel Array Detector'
_diffrn_detector_area_resol_mean 10.0000
_diffrn_detector_type HyPix
_diffrn_measured_fraction_theta_full 1.000
_diffrn_measured_fraction_theta_max 0.810
_diffrn_measurement_details
;
List of Runs (angles in degrees, time in seconds):

  # Type    Start    End  Width  t~exp~   \w     \q     \k     \f   Frames
#--------------------------------------------------------------------------
  1  \w    -12.00  15.00   0.50    0.31    --    4.05 -99.00 -60.00   54
  2  \w    -14.00  36.00   0.50    0.31    --    4.05 -99.00  60.00  100
  3  \w    -27.00  33.00   0.50    0.31    --    4.05 -93.00 172.00  120
  4  \w     48.00  75.00   0.50    0.31    --    4.05  37.00-120.00   54
  5  \w    -22.00  34.00   0.50    0.31    --    4.05  93.00 -74.00  112
  6  \w    -18.00  60.00   0.50    0.31    --   -6.39  37.00-150.00  156
;
_diffrn_measurement_device 'four-circle diffractometer'
_diffrn_measurement_device_type 'XtaLAB Synergy R, DW system, HyPix'
_diffrn_measurement_method '\w scans'
_diffrn_orient_matrix_type 'CrysAlisPro convention (1999,Acta A55,543-557)'
_diffrn_orient_matrix_UB_11 0.0479115000
_diffrn_orient_matrix_UB_12 -0.0426351000
_diffrn_orient_matrix_UB_13 -0.0088032000
_diffrn_orient_matrix_UB_21 -0.0116856000
_diffrn_orient_matrix_UB_22 -0.0489587000
_diffrn_orient_matrix_UB_23 0.0373404000
_diffrn_orient_matrix_UB_31 -0.0546819000
_diffrn_orient_matrix_UB_32 -0.0268995000
_diffrn_orient_matrix_UB_33 -0.0540020000
_diffrn_radiation_monochromator mirror
_diffrn_radiation_probe x-ray
_diffrn_radiation_type 'Mo K\a'
_diffrn_radiation_wavelength 0.71073
_diffrn_reflns_av_R_equivalents 0.0245
_diffrn_reflns_av_unetI/netI 0.0215
_diffrn_reflns_Laue_measured_fraction_full 1.000
_diffrn_reflns_Laue_measured_fraction_max 0.810
_diffrn_reflns_limit_h_max 13
_diffrn_reflns_limit_h_min -13
_diffrn_reflns_limit_k_max 13
_diffrn_reflns_limit_k_min -13
_diffrn_reflns_limit_l_max 14
_diffrn_reflns_limit_l_min -15
_diffrn_reflns_number 11931
_diffrn_reflns_point_group_measured_fraction_full 1.000
_diffrn_reflns_point_group_measured_fraction_max 0.810
_diffrn_reflns_theta_full 25.242
_diffrn_reflns_theta_max 30.707
_diffrn_reflns_theta_min 2.152
_diffrn_source 'Rotating-anode X-ray tube'
_diffrn_source_type 'Rigaku (Mo) X-ray Source'
_exptl_absorpt_coefficient_mu 0.126
_exptl_absorpt_correction_T_max 1.00000
_exptl_absorpt_correction_T_min 0.94809
_exptl_absorpt_correction_type multi-scan
_exptl_absorpt_process_details
;
CrysAlisPro 1.171.42.93a (Rigaku Oxford Diffraction, 2023)
Empirical absorption correction using spherical harmonics,
implemented in SCALE3 ABSPACK scaling algorithm.
;
_exptl_crystal_colour 'clear light colourless'
_exptl_crystal_colour_lustre clear
_exptl_crystal_colour_modifier light
_exptl_crystal_colour_primary colourless
_exptl_crystal_density_diffrn 1.471
_exptl_crystal_description block
_exptl_crystal_F_000 528
_exptl_crystal_size_max 0.09
_exptl_crystal_size_mid 0.08
_exptl_crystal_size_min 0.07
_refine_diff_density_max 0.361
_refine_diff_density_min -0.395
_refine_diff_density_rms 0.054
_refine_ls_extinction_method none
_refine_ls_goodness_of_fit_ref 1.049
_refine_ls_hydrogen_treatment constr
_refine_ls_matrix_type full
_refine_ls_number_parameters 163
_refine_ls_number_reflns 2899
_refine_ls_number_restraints 0
_refine_ls_restrained_S_all 1.049
_refine_ls_R_factor_all 0.0508
_refine_ls_R_factor_gt 0.0427
_refine_ls_shift/su_max 0.000
_refine_ls_shift/su_mean 0.000
_refine_ls_structure_factor_coef Fsqd
_refine_ls_weighting_details 'w=1/[\s^2^(Fo^2^)+(0.0508P)^2^+0.5237P] where P=(Fo^2^+2Fc^2^)/3'
_refine_ls_weighting_scheme calc
_refine_ls_wR_factor_gt 0.1061
_refine_ls_wR_factor_ref 0.1118
_reflns_Friedel_coverage 0.000
_reflns_number_gt 2438
_reflns_number_total 2899
_reflns_threshold_expression 'I > 2\s(I)'
_cod_data_source_file d4gc03057e2.cif
_cod_data_source_block huangt1_0229_auto
_cod_depositor_comments 'Adding full bibliography for 7249223.cif.'
_cod_database_code 7249223
_shelx_shelxl_version_number 2018/1
_shelx_space_group_comment
;
The symmetry employed for this shelxl refinement is uniquely defined
by the following loop, which should always be used as a source of
symmetry information in preference to the above space-group names.
They are only intended as comments.
;
_reflns_odcompleteness_completeness 99.92
_reflns_odcompleteness_iscentric 1
_reflns_odcompleteness_theta 26.32
_olex2_refinement_description
;
1. Fixed Uiso
 At 1.2 times of:
  All C(H) groups, All C(H,H) groups, All N(H) groups
2.a Secondary CH2 refined with riding coordinates:
 C00I(H00A,H00B), C19(H19A,H19B), C20(H20A,H20B), C23(H23A,H23B)
2.b Aromatic/amide H refined with riding coordinates:
 N16(H16), C6(H6), C7(H7), C11(H11)
;
_olex2_submission_special_instructions 'No special instructions were received'
_oxdiff_exptl_absorpt_empirical_details
;
Empirical correction (ABSPACK) includes:
- Absorption correction using spherical harmonics
- Frame scaling
;
_oxdiff_exptl_absorpt_empirical_full_max 1.169
_oxdiff_exptl_absorpt_empirical_full_min 0.803

loop_
_space_group_symop_operation_xyz
'x, y, z'
'-x+1/2, y+1/2, -z+1/2'
'-x, -y, -z'
'x-1/2, -y-1/2, z-1/2'

loop_
_atom_site_label
_atom_site_type_symbol
_atom_site_fract_x
_atom_site_fract_y
_atom_site_fract_z
_atom_site_U_iso_or_equiv
_atom_site_adp_type
_atom_site_occupancy
_atom_site_site_symmetry_order
_atom_site_calc_flag
_atom_site_refinement_flags_posn
_atom_site_refinement_flags_adp
_atom_site_refinement_flags_occupancy
_atom_site_disorder_assembly
_atom_site_disorder_group
F1 F 0.74678(11) 0.78145(10) 0.02270(8) 0.0418(3) Uani 1 1 d . . . . .
F3 F 0.70372(11) 0.57517(10) 0.00620(8) 0.0425(3) Uani 1 1 d . . . . .
F4 F 0.91557(11) 0.64517(14) 0.08685(9) 0.0569(3) Uani 1 1 d . . . . .
O15 O 0.49719(9) 0.48104(9) 0.33921(8) 0.0229(2) Uani 1 1 d . . . . .
N16 N 0.65272(11) 0.58436(10) 0.51902(10) 0.0204(2) Uani 1 1 d . . . . .
H16 H 0.612859 0.561962 0.567622 0.025 Uiso 1 1 calc R U . . .
C00I C 0.87784(18) 0.63124(17) 0.78836(13) 0.0375(4) Uani 1 1 d . . . . .
H00A H 0.837349 0.554726 0.813279 0.045 Uiso 1 1 calc R U . . .
H00B H 0.966997 0.654944 0.859144 0.045 Uiso 1 1 calc R U . . .
C2 C 0.79058(15) 0.66626(15) 0.08228(13) 0.0270(3) Uani 1 1 d . . . . .
C5 C 0.79184(14) 0.66733(13) 0.20918(12) 0.0216(3) Uani 1 1 d . . . . .
C6 C 0.69115(13) 0.59881(12) 0.23081(11) 0.0203(3) Uani 1 1 d . . . . .
H6 H 0.621291 0.548655 0.166706 0.024 Uiso 1 1 calc R U . . .
C7 C 0.89471(14) 0.74089(14) 0.30378(12) 0.0252(3) Uani 1 1 d . . . . .
H7 H 0.961881 0.787687 0.286677 0.030 Uiso 1 1 calc R U . . .
C8 C 0.69683(13) 0.60662(12) 0.34954(11) 0.0184(2) Uani 1 1 d . . . . .
C11 C 0.89930(14) 0.74595(14) 0.42251(12) 0.0251(3) Uani 1 1 d . . . . .
H11 H 0.969551 0.795092 0.487255 0.030 Uiso 1 1 calc R U . . .
C12 C 0.60221(13) 0.54786(12) 0.39855(11) 0.0188(2) Uani 1 1 d . . . . .
C13 C 0.79899(13) 0.67763(12) 0.44472(11) 0.0196(3) Uani 1 1 d . . . . .
C17 C 0.78021(13) 0.66491(12) 0.56333(11) 0.0195(3) Uani 1 1 d . . . . .
C19 C 0.76323(15) 0.79400(13) 0.62359(12) 0.0240(3) Uani 1 1 d . . . . .
H19A H 0.671109 0.834339 0.574144 0.029 Uiso 1 1 calc R U . . .
H19B H 0.836350 0.858697 0.631638 0.029 Uiso 1 1 calc R U . . .
C20 C 0.90088(14) 0.59678(15) 0.67219(12) 0.0272(3) Uani 1 1 d . . . . .
H20A H 0.991389 0.631088 0.680497 0.033 Uiso 1 1 calc R U . . .
H20B H 0.898264 0.499716 0.659418 0.033 Uiso 1 1 calc R U . . .
C23 C 0.77767(16) 0.74939(14) 0.75236(13) 0.0286(3) Uani 1 1 d . . . . .
H23A H 0.686466 0.722541 0.748076 0.034 Uiso 1 1 calc R U . . .
H23B H 0.815736 0.821822 0.814120 0.034 Uiso 1 1 calc R U . . .

loop_
_atom_site_aniso_label
_atom_site_aniso_U_11
_atom_site_aniso_U_22
_atom_site_aniso_U_33
_atom_site_aniso_U_23
_atom_site_aniso_U_13
_atom_site_aniso_U_12
F1 0.0605(6) 0.0406(5) 0.0247(4) 0.0073(4) 0.0187(4) -0.0052(4)
F3 0.0655(7) 0.0419(5) 0.0312(5) -0.0146(4) 0.0314(5) -0.0172(5)
F4 0.0374(6) 0.1113(10) 0.0338(5) 0.0030(6) 0.0264(5) 0.0154(6)
O15 0.0222(5) 0.0276(5) 0.0204(4) -0.0033(3) 0.0108(4) -0.0064(4)
N16 0.0223(5) 0.0241(5) 0.0182(5) -0.0017(4) 0.0119(4) -0.0059(4)
C00I 0.0495(10) 0.0417(9) 0.0196(7) 0.0043(6) 0.0133(6) 0.0009(7)
C2 0.0283(7) 0.0341(7) 0.0232(7) -0.0006(5) 0.0155(5) -0.0018(5)
C5 0.0254(6) 0.0237(6) 0.0202(6) 0.0020(4) 0.0142(5) 0.0025(5)
C6 0.0225(6) 0.0209(6) 0.0190(6) 0.0002(4) 0.0103(5) 0.0003(4)
C7 0.0261(7) 0.0287(7) 0.0272(7) 0.0003(5) 0.0177(5) -0.0041(5)
C8 0.0191(6) 0.0191(6) 0.0191(6) 0.0014(4) 0.0102(5) 0.0010(4)
C11 0.0241(7) 0.0306(7) 0.0224(6) -0.0034(5) 0.0117(5) -0.0072(5)
C12 0.0212(6) 0.0190(6) 0.0190(6) 0.0013(4) 0.0113(5) 0.0006(4)
C13 0.0210(6) 0.0218(6) 0.0184(6) 0.0005(4) 0.0106(5) 0.0000(4)
C17 0.0207(6) 0.0221(6) 0.0177(6) -0.0008(4) 0.0102(5) -0.0035(4)
C19 0.0303(7) 0.0234(6) 0.0217(6) -0.0029(5) 0.0143(5) -0.0046(5)
C20 0.0254(7) 0.0332(7) 0.0214(6) 0.0026(5) 0.0085(5) 0.0008(5)
C23 0.0364(8) 0.0329(7) 0.0217(6) -0.0069(5) 0.0173(6) -0.0113(6)

loop_
_atom_type_symbol
_atom_type_description
_atom_type_scat_dispersion_real
_atom_type_scat_dispersion_imag
_atom_type_scat_source
C C 0.0033 0.0016 'International Tables Vol C Tables 4.2.6.8 and 6.1.1.4'
H H 0.0000 0.0000 'International Tables Vol C Tables 4.2.6.8 and 6.1.1.4'
F F 0.0171 0.0103 'International Tables Vol C Tables 4.2.6.8 and 6.1.1.4'
N N 0.0061 0.0033 'International Tables Vol C Tables 4.2.6.8 and 6.1.1.4'
O O 0.0106 0.0060 'International Tables Vol C Tables 4.2.6.8 and 6.1.1.4'

loop_
_geom_angle_atom_site_label_1
_geom_angle_atom_site_label_2
_geom_angle_atom_site_label_3
_geom_angle
_geom_angle_site_symmetry_1
_geom_angle_site_symmetry_3
_geom_angle_publ_flag
C12 N16 H16 122.7 . . ?
C12 N16 C17 114.67(10) . . ?
C17 N16 H16 122.7 . . ?
H00A C00I H00B 108.6 . . ?
C20 C00I H00A 110.4 . . ?
C20 C00I H00B 110.4 . . ?
C23 C00I H00A 110.4 . . ?
C23 C00I H00B 110.4 . . ?
C23 C00I C20 106.66(11) . . ?
F1 C2 F3 104.92(11) . . ?
F1 C2 C5 112.01(11) . . ?
F3 C2 C5 112.68(11) . . ?
F4 C2 F1 106.13(12) . . ?
F4 C2 F3 107.99(12) . . ?
F4 C2 C5 112.60(11) . . ?
C6 C5 C2 120.45(12) . . ?
C6 C5 C7 121.22(11) . . ?
C7 C5 C2 118.31(11) . . ?
C5 C6 H6 121.3 . . ?
C8 C6 C5 117.32(12) . . ?
C8 C6 H6 121.3 . . ?
C5 C7 H7 119.8 . . ?
C11 C7 C5 120.42(12) . . ?
C11 C7 H7 119.8 . . ?
C6 C8 C12 129.32(11) . . ?
C6 C8 C13 122.21(11) . . ?
C13 C8 C12 108.46(10) . . ?
C7 C11 H11 120.7 . . ?
C7 C11 C13 118.63(12) . . ?
C13 C11 H11 120.7 . . ?
O15 C12 N16 127.32(11) . . ?
O15 C12 C8 126.63(11) . . ?
N16 C12 C8 106.05(10) . . ?
C8 C13 C11 120.19(11) . . ?
C8 C13 C17 110.01(10) . . ?
C11 C13 C17 129.80(12) . . ?
N16 C17 C13 100.74(9) . . ?
N16 C17 C19 111.05(10) . . ?
N16 C17 C20 111.32(10) . . ?
C13 C17 C19 116.83(10) . . ?
C13 C17 C20 114.93(11) . . ?
C19 C17 C20 102.29(10) . . ?
C17 C19 H19A 111.1 . . ?
C17 C19 H19B 111.1 . . ?
C17 C19 C23 103.45(11) . . ?
H19A C19 H19B 109.0 . . ?
C23 C19 H19A 111.1 . . ?
C23 C19 H19B 111.1 . . ?
C00I C20 H20A 110.8 . . ?
C00I C20 H20B 110.8 . . ?
C17 C20 C00I 104.58(11) . . ?
C17 C20 H20A 110.8 . . ?
C17 C20 H20B 110.8 . . ?
H20A C20 H20B 108.9 . . ?
C00I C23 H23A 110.7 . . ?
C00I C23 H23B 110.7 . . ?
C19 C23 C00I 105.37(11) . . ?
C19 C23 H23A 110.7 . . ?
C19 C23 H23B 110.7 . . ?
H23A C23 H23B 108.8 . . ?

loop_
_geom_bond_atom_site_label_1
_geom_bond_atom_site_label_2
_geom_bond_distance
_geom_bond_site_symmetry_2
_geom_bond_publ_flag
F1 C2 1.3363(17) . ?
F3 C2 1.3414(17) . ?
F4 C2 1.3282(17) . ?
O15 C12 1.2360(15) . ?
N16 H16 0.8800 . ?
N16 C12 1.3433(16) . ?
N16 C17 1.4741(15) . ?
C00I H00A 0.9900 . ?
C00I H00B 0.9900 . ?
C00I C20 1.539(2) . ?
C00I C23 1.535(2) . ?
C2 C5 1.4987(17) . ?
C5 C6 1.3908(17) . ?
C5 C7 1.3985(19) . ?
C6 H6 0.9500 . ?
C6 C8 1.3849(17) . ?
C7 H7 0.9500 . ?
C7 C11 1.3882(18) . ?
C8 C12 1.4873(17) . ?
C8 C13 1.3849(17) . ?
C11 H11 0.9500 . ?
C11 C13 1.3900(18) . ?
C13 C17 1.5086(16) . ?
C17 C19 1.5338(18) . ?
C17 C20 1.5388(18) . ?
C19 H19A 0.9900 . ?
C19 H19B 0.9900 . ?
C19 C23 1.5345(18) . ?
C20 H20A 0.9900 . ?
C20 H20B 0.9900 . ?
C23 H23A 0.9900 . ?
C23 H23B 0.9900 . ?

loop_
_geom_torsion_atom_site_label_1
_geom_torsion_atom_site_label_2
_geom_torsion_atom_site_label_3
_geom_torsion_atom_site_label_4
_geom_torsion
_geom_torsion_site_symmetry_1
_geom_torsion_site_symmetry_2
_geom_torsion_site_symmetry_3
_geom_torsion_site_symmetry_4
_geom_torsion_publ_flag
F1 C2 C5 C6 105.83(14) . . . . ?
F1 C2 C5 C7 -72.89(16) . . . . ?
F3 C2 C5 C6 -12.19(18) . . . . ?
F3 C2 C5 C7 169.09(12) . . . . ?
F4 C2 C5 C6 -134.64(14) . . . . ?
F4 C2 C5 C7 46.64(18) . . . . ?
N16 C17 C19 C23 76.75(13) . . . . ?
N16 C17 C20 C00I -82.00(13) . . . . ?
C2 C5 C6 C8 -178.56(12) . . . . ?
C2 C5 C7 C11 179.37(13) . . . . ?
C5 C6 C8 C12 178.10(12) . . . . ?
C5 C6 C8 C13 -0.95(18) . . . . ?
C5 C7 C11 C13 -0.6(2) . . . . ?
C6 C5 C7 C11 0.7(2) . . . . ?
C6 C8 C12 O15 -1.2(2) . . . . ?
C6 C8 C12 N16 179.99(12) . . . . ?
C6 C8 C13 C11 1.00(19) . . . . ?
C6 C8 C13 C17 -178.56(11) . . . . ?
C7 C5 C6 C8 0.12(19) . . . . ?
C7 C11 C13 C8 -0.2(2) . . . . ?
C7 C11 C13 C17 179.28(12) . . . . ?
C8 C13 C17 N16 -2.55(13) . . . . ?
C8 C13 C17 C19 -122.92(12) . . . . ?
C8 C13 C17 C20 117.20(12) . . . . ?
C11 C13 C17 N16 177.95(13) . . . . ?
C11 C13 C17 C19 57.57(19) . . . . ?
C11 C13 C17 C20 -62.30(18) . . . . ?
C12 N16 C17 C13 2.09(13) . . . . ?
C12 N16 C17 C19 126.51(11) . . . . ?
C12 N16 C17 C20 -120.22(12) . . . . ?
C12 C8 C13 C11 -178.23(12) . . . . ?
C12 C8 C13 C17 2.21(14) . . . . ?
C13 C8 C12 O15 177.99(12) . . . . ?
C13 C8 C12 N16 -0.86(14) . . . . ?
C13 C17 C19 C23 -168.51(11) . . . . ?
C13 C17 C20 C00I 164.29(11) . . . . ?
C17 N16 C12 O15 -179.73(12) . . . . ?
C17 N16 C12 C8 -0.89(14) . . . . ?
C17 C19 C23 C00I 31.46(14) . . . . ?
C19 C17 C20 C00I 36.66(13) . . . . ?
C20 C00I C23 C19 -8.60(16) . . . . ?
C20 C17 C19 C23 -42.09(12) . . . . ?
C23 C00I C20 C17 -17.46(16) . . . . ?
